data_7002821
loop_
_publ_author_name
'Berggren, Gustav'
'Thapper, Anders'
'Huang, Ping'
'Kurz, Philipp'
'Eriksson, Lars'
'Styring, Stenbj\"orn'
'Anderlund, Magnus F.'

_publ_section_title
;
 Two tetranuclear Mn-complexes as biomimetic models of the oxygen
 evolving complex in Photosystem II. A synthesis, characterisation and
 reactivity study
;
_journal_issue 45
_journal_name_full 'Dalton Transactions'
_journal_page_first 10044
_journal_page_last 10054
_journal_paper_doi 10.1039/b906175d
_journal_year 2009
_chemical_formula_moiety 'C68 H84 Mn4 N16 O8, 4(Cl O4), 2(O)'
_chemical_formula_sum 'C68 H84 Cl4 Mn4 N16 O26'
_chemical_formula_weight 1903.07
_chemical_name_systematic
;
?
;
_space_group_IT_number 2
_symmetry_cell_setting triclinic
_symmetry_space_group_name_Hall '-P 1'
_symmetry_space_group_name_H-M 'P -1'
_atom_sites_solution_hydrogens geom
_atom_sites_solution_primary direct
_atom_sites_solution_secondary difmap
_audit_creation_method SHELXL-97
_cell_angle_alpha 68.501(11)
_cell_angle_beta 73.531(11)
_cell_angle_gamma 69.659(11)
_cell_formula_units_Z 1
_cell_length_a 11.7119(14)
_cell_length_b 12.7287(14)
_cell_length_c 16.245(2)
_cell_measurement_reflns_used 13970
_cell_measurement_temperature 293(2)
_cell_measurement_theta_max 26.37
_cell_measurement_theta_min 3.71
_cell_volume 2078.7(5)
_computing_cell_refinement
;
CrysAlis RED, Oxford Diffraction Ltd.,
Version 1.171.31.5 (release 28-08-2006 CrysAlis171 .NET)
(compiled Aug 28 2006,13:05:05)
;
_computing_data_collection
;
CrysAlis CCD, Oxford Diffraction Ltd.,
Version 1.171.31.5 (release 28-08-2006 CrysAlis171 .NET)
(compiled Aug 28 2006,13:05:05)
;
_computing_data_reduction
;
CrysAlis RED, Oxford Diffraction Ltd.,
Version 1.171.31.5 (release 28-08-2006 CrysAlis171 .NET)
(compiled Aug 28 2006,13:05:05)
;
_computing_molecular_graphics 'Diamond (Bergerhoff, 1996)'
_computing_structure_refinement 'SHELXL-97 (Sheldrick, 1997)'
_computing_structure_solution 'SHELXS-97 (Sheldrick, 1990)'
_diffrn_ambient_temperature 293(2)
_diffrn_detector_area_resol_mean 12.0
_diffrn_measured_fraction_theta_full 0.956
_diffrn_measured_fraction_theta_max 0.956
_diffrn_measurement_device_type 'Excalibur3 with Sapphire-3 CCD'
_diffrn_measurement_method '\w scans at different \f'
_diffrn_radiation_monochromator graphite
_diffrn_radiation_source 'fine-focus sealed tube'
_diffrn_radiation_type MoK\a
_diffrn_radiation_wavelength 0.71073
_diffrn_reflns_av_R_equivalents 0.0402
_diffrn_reflns_av_sigmaI/netI 0.0861
_diffrn_reflns_limit_h_max 14
_diffrn_reflns_limit_h_min -13
_diffrn_reflns_limit_k_max 14
_diffrn_reflns_limit_k_min -15
_diffrn_reflns_limit_l_max 20
_diffrn_reflns_limit_l_min -20
_diffrn_reflns_number 13970
_diffrn_reflns_theta_full 26.37
_diffrn_reflns_theta_max 26.37
_diffrn_reflns_theta_min 3.71
_diffrn_standards_number 0
_exptl_absorpt_coefficient_mu 0.807
_exptl_absorpt_correction_type none
_exptl_crystal_colour colour_less
_exptl_crystal_density_diffrn 1.520
_exptl_crystal_density_method 'not measured'
_exptl_crystal_description prism
_exptl_crystal_F_000 980
_exptl_crystal_size_max 0.20
_exptl_crystal_size_mid 0.15
_exptl_crystal_size_min 0.10
_refine_diff_density_max 0.770
_refine_diff_density_min -0.498
_refine_diff_density_rms 0.086
_refine_ls_extinction_method none
_refine_ls_goodness_of_fit_ref 0.988
_refine_ls_hydrogen_treatment constr
_refine_ls_matrix_type full
_refine_ls_number_parameters 565
_refine_ls_number_reflns 8124
_refine_ls_number_restraints 6
_refine_ls_restrained_S_all 0.987
_refine_ls_R_factor_all 0.1120
_refine_ls_R_factor_gt 0.0645
_refine_ls_shift/su_max 0.001
_refine_ls_shift/su_mean 0.000
_refine_ls_structure_factor_coef Fsqd
_refine_ls_weighting_details 'calc w=1/[\s^2^(Fo^2^)+(0.1131P)^2^] where P=(Fo^2^+2Fc^2^)/3'
_refine_ls_weighting_scheme calc
_refine_ls_wR_factor_gt 0.1773
_refine_ls_wR_factor_ref 0.1974
_reflns_number_gt 4472
_reflns_number_total 8124
_reflns_threshold_expression I>2\s(I)
_cod_data_source_file b906175d.txt
_cod_data_source_block gb305
_cod_original_cell_volume 2078.7(4)
_cod_database_code 7002821

loop_
_symmetry_equiv_pos_as_xyz
'x, y, z'
'-x, -y, -z'

loop_
_atom_site_label
_atom_site_type_symbol
_atom_site_fract_x
_atom_site_fract_y
_atom_site_fract_z
_atom_site_U_iso_or_equiv
_atom_site_adp_type
_atom_site_occupancy
_atom_site_symmetry_multiplicity
_atom_site_calc_flag
_atom_site_refinement_flags
_atom_site_disorder_assembly
_atom_site_disorder_group
Cl1 Cl 0.69415(15) 0.13965(13) 0.36783(15) 0.0825(5) Uani 1 1 d . . .
O1 O 0.6627(7) 0.0338(5) 0.4021(5) 0.147(3) Uani 1 1 d . . .
O2 O 0.7299(9) 0.1685(6) 0.2757(5) 0.178(3) Uani 1 1 d . . .
O3 O 0.5927(4) 0.2319(4) 0.3885(4) 0.1205(19) Uani 1 1 d . . .
O4 O 0.7906(5) 0.1338(5) 0.4031(5) 0.142(3) Uani 1 1 d . . .
Cl2 Cl 0.33026(17) 0.23988(13) 0.02596(12) 0.0824(5) Uani 1 1 d . . .
O5 O 0.3487(6) 0.1660(5) -0.0263(5) 0.141(2) Uani 1 1 d . . .
O6 O 0.2635(7) 0.1995(5) 0.1101(4) 0.171(3) Uani 1 1 d . . .
O7 O 0.2709(7) 0.3566(4) -0.0178(4) 0.153(3) Uani 1 1 d . . .
O8 O 0.4499(7) 0.2299(7) 0.0355(6) 0.174(3) Uani 1 1 d . . .
Mn1 Mn 0.93923(6) 0.52496(6) 0.32384(5) 0.0429(2) Uani 1 1 d . . .
Mn2 Mn 1.24653(6) 0.70788(6) 0.33121(5) 0.0494(2) Uani 1 1 d . . .
N115 N 1.1111(3) 0.3796(3) 0.3596(3) 0.0428(9) Uani 1 1 d . . .
C12 C 1.1852(4) 0.3783(4) 0.4094(3) 0.0492(12) Uani 1 1 d . . .
H12 H 1.1688 0.4435 0.4284 0.059 Uiso 1 1 calc R . .
C13 C 1.2858(4) 0.2835(4) 0.4337(4) 0.0597(14) Uani 1 1 d . . .
H13 H 1.3350 0.2841 0.4695 0.072 Uiso 1 1 calc R . .
C14 C 1.3107(5) 0.1889(4) 0.4036(4) 0.0688(16) Uani 1 1 d . . .
H14 H 1.3787 0.1249 0.4174 0.083 Uiso 1 1 calc R . .
C15 C 1.2351(5) 0.1895(4) 0.3535(4) 0.0645(15) Uani 1 1 d . . .
H15 H 1.2514 0.1259 0.3326 0.077 Uiso 1 1 calc R . .
C16 C 1.1343(4) 0.2847(4) 0.3335(3) 0.0525(12) Uani 1 1 d . . .
C17 C 1.0425(5) 0.2860(4) 0.2847(4) 0.0580(14) Uani 1 1 d . . .
H17A H 1.0843 0.2393 0.2436 0.070 Uiso 1 1 calc R . .
H17B H 0.9796 0.2507 0.3277 0.070 Uiso 1 1 calc R . .
N101 N 0.9827(3) 0.4070(3) 0.2336(3) 0.0491(10) Uani 1 1 d . . .
C19 C 1.0692(5) 0.4495(5) 0.1524(4) 0.0634(15) Uani 1 1 d . . .
H19A H 1.0737 0.4144 0.1074 0.076 Uiso 1 1 calc R . .
H19B H 1.1512 0.4252 0.1670 0.076 Uiso 1 1 calc R . .
C20 C 1.0302(5) 0.5801(5) 0.1148(4) 0.0633(14) Uani 1 1 d . . .
C21 C 1.0591(6) 0.6363(7) 0.0240(4) 0.086(2) Uani 1 1 d . . .
H21 H 1.1037 0.5929 -0.0157 0.103 Uiso 1 1 calc R . .
C22 C 1.0219(9) 0.7562(9) -0.0069(5) 0.114(3) Uani 1 1 d . . .
H22 H 1.0414 0.7952 -0.0677 0.137 Uiso 1 1 calc R . .
C23 C 0.9563(8) 0.8173(7) 0.0520(6) 0.102(3) Uani 1 1 d . . .
H23 H 0.9292 0.8987 0.0317 0.122 Uiso 1 1 calc R . .
C24 C 0.9291(6) 0.7583(5) 0.1430(4) 0.0725(17) Uani 1 1 d . . .
H24 H 0.8833 0.8013 0.1829 0.087 Uiso 1 1 calc R . .
N108 N 0.9680(4) 0.6398(4) 0.1748(3) 0.0596(11) Uani 1 1 d . . .
C26 C 0.8637(4) 0.4158(5) 0.2118(4) 0.0548(13) Uani 1 1 d . . .
H26A H 0.8715 0.3458 0.1973 0.066 Uiso 1 1 calc R . .
H26B H 0.8456 0.4828 0.1595 0.066 Uiso 1 1 calc R . .
C27 C 0.7586(4) 0.4289(4) 0.2898(4) 0.0529(12) Uani 1 1 d . . .
H27A H 0.6830 0.4320 0.2743 0.064 Uiso 1 1 calc R . .
H27B H 0.7759 0.3609 0.3416 0.064 Uiso 1 1 calc R . .
N118 N 0.7398(3) 0.5369(3) 0.3135(3) 0.0463(9) Uani 1 1 d . . .
C29 C 0.6752(4) 0.6416(5) 0.2486(3) 0.0606(14) Uani 1 1 d . . .
H29A H 0.5931 0.6377 0.2535 0.091 Uiso 1 1 calc R . .
H29B H 0.7199 0.6443 0.1887 0.091 Uiso 1 1 calc R . .
H29C H 0.6707 0.7110 0.2613 0.091 Uiso 1 1 calc R . .
C30 C 0.6671(4) 0.5282(4) 0.4041(3) 0.0544(13) Uani 1 1 d . . .
H30A H 0.5975 0.4995 0.4104 0.065 Uiso 1 1 calc R . .
H30B H 0.6343 0.6060 0.4117 0.065 Uiso 1 1 calc R . .
C31 C 0.7411(5) 0.4476(4) 0.4778(4) 0.0498(12) Uani 1 1 d . . .
O128 O 0.8573(3) 0.4210(3) 0.4569(2) 0.0563(9) Uani 1 1 d . . .
O129 O 0.6814(3) 0.4148(3) 0.5555(2) 0.0594(9) Uani 1 1 d . . .
O229 O 0.8882(3) 0.6755(3) 0.3680(3) 0.0645(10) Uani 1 1 d . . .
C35 C 0.9827(5) 0.7064(4) 0.3598(4) 0.0525(12) Uani 1 1 d . . .
O228 O 1.0894(3) 0.6537(3) 0.3297(2) 0.0526(8) Uani 1 1 d . . .
C37 C 0.9664(5) 0.8099(5) 0.3905(5) 0.0685(16) Uani 1 1 d . . .
H37A H 0.8922 0.8700 0.3729 0.082 Uiso 1 1 calc R . .
H37B H 0.9550 0.7852 0.4556 0.082 Uiso 1 1 calc R . .
N218 N 1.0699(4) 0.8592(3) 0.3538(3) 0.0528(10) Uani 1 1 d D . .
C39 C 1.0740(6) 0.9174(7) 0.4144(7) 0.117(3) Uani 1 1 d . . .
H39A H 0.9949 0.9719 0.4255 0.175 Uiso 1 1 calc R . .
H39B H 1.1364 0.9589 0.3876 0.175 Uiso 1 1 calc R . .
H39C H 1.0933 0.8600 0.4701 0.175 Uiso 1 1 calc R . .
C40A C 1.0964(18) 0.9607(11) 0.2752(10) 0.057(6) Uani 0.312(18) 1 d PD . .
H40A H 1.0254 1.0290 0.2733 0.068 Uiso 0.312(18) 1 calc PR . .
H40B H 1.1668 0.9803 0.2801 0.068 Uiso 0.312(18) 1 calc PR . .
C40B C 1.0463(9) 0.9329(8) 0.2593(6) 0.069(4) Uani 0.688(18) 1 d PD . .
H40C H 1.0086 0.8932 0.2380 0.082 Uiso 0.688(18) 1 calc PR . .
H40D H 0.9870 1.0074 0.2626 0.082 Uiso 0.688(18) 1 calc PR . .
C41A C 1.1239(17) 0.925(2) 0.1922(18) 0.060(9) Uani 0.312(18) 1 d PD . .
H41A H 1.1208 0.9938 0.1395 0.072 Uiso 0.312(18) 1 calc PR . .
H41B H 1.0635 0.8876 0.1945 0.072 Uiso 0.312(18) 1 calc PR . .
C41B C 1.1583(10) 0.9571(8) 0.1918(12) 0.079(5) Uani 0.688(18) 1 d PD . .
H41C H 1.1933 1.0031 0.2089 0.095 Uiso 0.688(18) 1 calc PR . .
H41D H 1.1357 1.0013 0.1331 0.095 Uiso 0.688(18) 1 calc PR . .
N201 N 1.2527(4) 0.8408(4) 0.1878(3) 0.0631(12) Uani 1 1 d D . .
C43 C 1.2440(6) 0.7806(6) 0.1295(4) 0.0756(17) Uani 1 1 d . . .
H43A H 1.2733 0.8204 0.0675 0.091 Uiso 1 1 calc R . .
H43B H 1.1578 0.7850 0.1351 0.091 Uiso 1 1 calc R . .
C44 C 1.3186(5) 0.6526(5) 0.1522(4) 0.0660(15) Uani 1 1 d . . .
C45 C 1.3501(7) 0.5913(8) 0.0915(5) 0.093(2) Uani 1 1 d . . .
H45 H 1.3304 0.6276 0.0343 0.111 Uiso 1 1 calc R . .
C46 C 1.4131(8) 0.4715(8) 0.1189(6) 0.105(3) Uani 1 1 d . . .
H46 H 1.4319 0.4263 0.0805 0.126 Uiso 1 1 calc R . .
C47 C 1.4464(7) 0.4219(6) 0.2002(6) 0.090(2) Uani 1 1 d . . .
H47 H 1.4909 0.3434 0.2178 0.108 Uiso 1 1 calc R . .
C48 C 1.4132(5) 0.4899(5) 0.2567(4) 0.0673(15) Uani 1 1 d . . .
H48 H 1.4353 0.4557 0.3133 0.081 Uiso 1 1 calc R . .
N215 N 1.3499(4) 0.6039(4) 0.2334(3) 0.0565(11) Uani 1 1 d . . .
C50 C 1.3712(6) 0.8706(5) 0.1596(4) 0.0744(17) Uani 1 1 d . . .
H50A H 1.3636 0.9444 0.1116 0.089 Uiso 1 1 calc R . .
H50B H 1.4345 0.8104 0.1362 0.089 Uiso 1 1 calc R . .
C51 C 1.4099(5) 0.8812(5) 0.2365(5) 0.0686(16) Uani 1 1 d . . .
C52 C 1.4836(7) 0.9534(6) 0.2209(6) 0.090(2) Uani 1 1 d . . .
H52 H 1.5067 0.9996 0.1630 0.108 Uiso 1 1 calc R . .
C53 C 1.5215(7) 0.9555(6) 0.2915(7) 0.097(2) Uani 1 1 d . . .
H53 H 1.5707 1.0041 0.2819 0.117 Uiso 1 1 calc R . .
C54 C 1.4891(6) 0.8883(6) 0.3754(6) 0.082(2) Uani 1 1 d . . .
H54 H 1.5159 0.8887 0.4240 0.098 Uiso 1 1 calc R . .
C55 C 1.4137(5) 0.8179(5) 0.3870(4) 0.0658(15) Uani 1 1 d . . .
H55 H 1.3893 0.7723 0.4448 0.079 Uiso 1 1 calc R . .
N208 N 1.3750(4) 0.8130(4) 0.3190(3) 0.0634(12) Uani 1 1 d . . .
O1AQ O 0.702(3) 0.138(3) 0.1118(10) 0.278(19) Uani 0.58(2) 1 d P . .
O2AQ O 0.8149(17) 1.0345(17) 0.1599(18) 0.162(11) Uani 0.42(2) 1 d P . .

loop_
_atom_site_aniso_label
_atom_site_aniso_U_11
_atom_site_aniso_U_22
_atom_site_aniso_U_33
_atom_site_aniso_U_23
_atom_site_aniso_U_13
_atom_site_aniso_U_12
Cl1 0.0681(9) 0.0625(9) 0.1283(16) -0.0328(9) -0.0337(10) -0.0137(7)
O1 0.178(6) 0.082(3) 0.209(7) -0.016(4) -0.067(5) -0.069(4)
O2 0.249(9) 0.132(5) 0.123(6) -0.050(5) -0.003(6) -0.027(5)
O3 0.072(3) 0.090(3) 0.173(6) -0.031(3) -0.023(3) 0.001(3)
O4 0.084(4) 0.124(4) 0.261(8) -0.093(5) -0.081(5) 0.000(3)
Cl2 0.0889(11) 0.0700(9) 0.0734(11) -0.0248(8) -0.0015(9) -0.0107(8)
O5 0.149(5) 0.135(5) 0.151(6) -0.086(4) -0.002(4) -0.028(4)
O6 0.187(6) 0.102(4) 0.097(4) -0.002(3) 0.046(4) 0.025(4)
O7 0.206(7) 0.082(3) 0.083(4) 0.002(3) 0.000(4) 0.017(4)
O8 0.143(6) 0.163(6) 0.233(9) -0.051(6) -0.061(6) -0.049(5)
Mn1 0.0385(4) 0.0445(4) 0.0502(5) -0.0217(3) -0.0121(3) -0.0052(3)
Mn2 0.0430(4) 0.0523(4) 0.0540(5) -0.0216(4) -0.0128(3) -0.0049(3)
N115 0.0358(19) 0.047(2) 0.048(2) -0.0204(18) -0.0054(17) -0.0080(15)
C12 0.041(2) 0.048(3) 0.064(3) -0.022(2) -0.013(2) -0.009(2)
C13 0.044(3) 0.063(3) 0.073(4) -0.016(3) -0.021(3) -0.012(2)
C14 0.055(3) 0.050(3) 0.096(5) -0.023(3) -0.025(3) 0.004(2)
C15 0.056(3) 0.046(3) 0.098(5) -0.035(3) -0.024(3) 0.001(2)
C16 0.049(3) 0.049(3) 0.059(3) -0.026(2) -0.013(2) -0.001(2)
C17 0.059(3) 0.047(3) 0.073(4) -0.032(3) -0.013(3) -0.003(2)
N101 0.039(2) 0.058(2) 0.053(3) -0.026(2) -0.0079(18) -0.0077(17)
C19 0.056(3) 0.083(4) 0.056(3) -0.034(3) -0.013(3) -0.009(3)
C20 0.059(3) 0.080(4) 0.059(4) -0.020(3) -0.023(3) -0.020(3)
C21 0.092(5) 0.107(5) 0.051(4) -0.017(4) -0.015(3) -0.023(4)
C22 0.153(8) 0.139(8) 0.058(5) -0.003(5) -0.038(5) -0.062(6)
C23 0.127(7) 0.081(5) 0.101(6) 0.017(5) -0.066(6) -0.042(5)
C24 0.081(4) 0.065(4) 0.083(5) -0.013(3) -0.042(4) -0.022(3)
N108 0.063(3) 0.062(3) 0.061(3) -0.014(2) -0.020(2) -0.023(2)
C26 0.054(3) 0.062(3) 0.062(3) -0.034(3) -0.015(3) -0.012(2)
C27 0.047(3) 0.058(3) 0.063(3) -0.022(3) -0.020(2) -0.013(2)
N118 0.041(2) 0.053(2) 0.044(2) -0.0196(18) -0.0106(17) -0.0044(17)
C29 0.043(3) 0.071(3) 0.054(3) -0.014(3) -0.015(2) 0.001(2)
C30 0.044(3) 0.062(3) 0.052(3) -0.017(2) -0.013(2) -0.006(2)
C31 0.050(3) 0.050(3) 0.052(3) -0.021(2) -0.012(2) -0.007(2)
O128 0.0407(19) 0.067(2) 0.053(2) -0.0180(16) -0.0123(16) -0.0015(15)
O129 0.0467(19) 0.075(2) 0.049(2) -0.0175(18) -0.0066(17) -0.0103(17)
O229 0.050(2) 0.071(2) 0.095(3) -0.050(2) -0.0048(19) -0.0242(17)
C35 0.055(3) 0.047(3) 0.066(4) -0.024(2) -0.017(3) -0.013(2)
O228 0.053(2) 0.0412(16) 0.067(2) -0.0289(16) -0.0142(17) -0.0017(14)
C37 0.043(3) 0.071(3) 0.108(5) -0.058(3) -0.002(3) -0.011(2)
N218 0.049(2) 0.045(2) 0.071(3) -0.030(2) -0.008(2) -0.0095(17)
C39 0.065(4) 0.135(6) 0.206(9) -0.134(7) -0.025(5) -0.004(4)
C40A 0.028(9) 0.045(9) 0.105(17) -0.032(10) -0.004(10) -0.015(7)
C40B 0.052(6) 0.056(5) 0.080(8) -0.013(5) -0.006(5) -0.006(4)
C41A 0.076(18) 0.049(13) 0.038(13) 0.004(10) -0.024(13) -0.003(12)
C41B 0.065(6) 0.061(8) 0.095(10) -0.015(7) -0.030(7) 0.004(6)
N201 0.055(3) 0.064(3) 0.057(3) -0.014(2) -0.016(2) -0.001(2)
C43 0.065(4) 0.112(5) 0.055(4) -0.024(3) -0.016(3) -0.027(3)
C44 0.057(3) 0.089(4) 0.055(4) -0.029(3) -0.003(3) -0.022(3)
C45 0.098(5) 0.151(7) 0.065(4) -0.055(5) 0.006(4) -0.069(5)
C46 0.106(6) 0.125(7) 0.112(7) -0.081(6) 0.039(5) -0.060(5)
C47 0.093(5) 0.088(5) 0.089(5) -0.050(4) 0.016(4) -0.026(4)
C48 0.055(3) 0.069(3) 0.084(4) -0.037(3) 0.005(3) -0.024(3)
N215 0.044(2) 0.068(3) 0.061(3) -0.030(2) -0.004(2) -0.012(2)
C50 0.073(4) 0.058(3) 0.078(4) -0.011(3) -0.006(3) -0.017(3)
C51 0.055(3) 0.047(3) 0.098(5) -0.022(3) -0.014(3) -0.007(2)
C52 0.088(5) 0.068(4) 0.109(6) -0.008(4) -0.026(4) -0.027(4)
C53 0.095(5) 0.076(5) 0.138(8) -0.033(5) -0.037(5) -0.029(4)
C54 0.071(4) 0.065(4) 0.122(6) -0.045(4) -0.038(4) 0.001(3)
C55 0.053(3) 0.068(3) 0.087(4) -0.034(3) -0.023(3) -0.008(3)
N208 0.049(2) 0.059(3) 0.080(4) -0.027(3) -0.019(2) 0.000(2)
O1AQ 0.37(4) 0.43(4) 0.089(10) -0.037(15) 0.018(14) -0.26(4)
O2AQ 0.126(14) 0.157(16) 0.20(2) -0.083(15) -0.015(13) -0.010(11)

loop_
_atom_type_symbol
_atom_type_description
_atom_type_scat_dispersion_real
_atom_type_scat_dispersion_imag
_atom_type_scat_source
C C 0.0033 0.0016 'International Tables Vol C Tables 4.2.6.8 and 6.1.1.4'
H H 0.0000 0.0000 'International Tables Vol C Tables 4.2.6.8 and 6.1.1.4'
N N 0.0061 0.0033 'International Tables Vol C Tables 4.2.6.8 and 6.1.1.4'
O O 0.0106 0.0060 'International Tables Vol C Tables 4.2.6.8 and 6.1.1.4'
Mn Mn 0.3368 0.7283 'International Tables Vol C Tables 4.2.6.8 and 6.1.1.4'
Cl Cl 0.1484 0.1585 'International Tables Vol C Tables 4.2.6.8 and 6.1.1.4'

loop_
_geom_angle_atom_site_label_1
_geom_angle_atom_site_label_2
_geom_angle_atom_site_label_3
_geom_angle
_geom_angle_site_symmetry_1
_geom_angle_site_symmetry_3
_geom_angle_publ_flag
O4 Cl1 O2 107.6(5) . . ?
O4 Cl1 O1 111.3(4) . . ?
O2 Cl1 O1 111.0(5) . . ?
O4 Cl1 O3 107.8(4) . . ?
O2 Cl1 O3 108.1(4) . . ?
O1 Cl1 O3 110.8(4) . . ?
O6 Cl2 O7 111.3(3) . . ?
O6 Cl2 O8 108.5(5) . . ?
O7 Cl2 O8 111.1(5) . . ?
O6 Cl2 O5 110.1(5) . . ?
O7 Cl2 O5 110.6(4) . . ?
O8 Cl2 O5 105.1(5) . . ?
O229 Mn1 O128 92.03(14) . . ?
O229 Mn1 N115 119.66(14) . . ?
O128 Mn1 N115 80.94(12) . . ?
O229 Mn1 N101 161.77(15) . . ?
O128 Mn1 N101 103.19(14) . . ?
N115 Mn1 N101 73.33(13) . . ?
O229 Mn1 N108 90.62(16) . . ?
O128 Mn1 N108 162.66(14) . . ?
N115 Mn1 N108 112.40(15) . . ?
N101 Mn1 N108 71.88(15) . . ?
O229 Mn1 N118 96.30(13) . . ?
O128 Mn1 N118 73.06(13) . . ?
N115 Mn1 N118 136.16(13) . . ?
N101 Mn1 N118 78.96(13) . . ?
N108 Mn1 N118 89.62(14) . . ?
O129 Mn2 O228 104.44(14) 2_766 . ?
O129 Mn2 N215 97.48(15) 2_766 . ?
O228 Mn2 N215 84.01(13) . . ?
O129 Mn2 N208 88.24(16) 2_766 . ?
O228 Mn2 N208 164.46(13) . . ?
N215 Mn2 N208 103.51(16) . . ?
O129 Mn2 N201 156.20(15) 2_766 . ?
O228 Mn2 N201 96.28(15) . . ?
N215 Mn2 N201 72.87(16) . . ?
N208 Mn2 N201 73.52(18) . . ?
O129 Mn2 N218 117.95(15) 2_766 . ?
O228 Mn2 N218 73.53(12) . . ?
N215 Mn2 N218 141.52(16) . . ?
N208 Mn2 N218 92.71(14) . . ?
N201 Mn2 N218 78.90(15) . . ?
C12 N115 C16 118.4(4) . . ?
C12 N115 Mn1 125.0(3) . . ?
C16 N115 Mn1 116.4(3) . . ?
N115 C12 C13 122.6(4) . . ?
N115 C12 H12 118.7 . . ?
C13 C12 H12 118.7 . . ?
C14 C13 C12 118.1(5) . . ?
C14 C13 H13 120.9 . . ?
C12 C13 H13 120.9 . . ?
C15 C14 C13 119.5(4) . . ?
C15 C14 H14 120.3 . . ?
C13 C14 H14 120.3 . . ?
C14 C15 C16 119.9(5) . . ?
C14 C15 H15 120.0 . . ?
C16 C15 H15 120.0 . . ?
N115 C16 C15 121.4(5) . . ?
N115 C16 C17 116.5(4) . . ?
C15 C16 C17 122.0(4) . . ?
N101 C17 C16 111.5(4) . . ?
N101 C17 H17A 109.3 . . ?
C16 C17 H17A 109.3 . . ?
N101 C17 H17B 109.3 . . ?
C16 C17 H17B 109.3 . . ?
H17A C17 H17B 108.0 . . ?
C19 N101 C17 109.9(4) . . ?
C19 N101 C26 111.8(4) . . ?
C17 N101 C26 112.1(4) . . ?
C19 N101 Mn1 107.6(3) . . ?
C17 N101 Mn1 107.3(3) . . ?
C26 N101 Mn1 107.8(3) . . ?
N101 C19 C20 111.7(4) . . ?
N101 C19 H19A 109.3 . . ?
C20 C19 H19A 109.3 . . ?
N101 C19 H19B 109.3 . . ?
C20 C19 H19B 109.3 . . ?
H19A C19 H19B 107.9 . . ?
N108 C20 C21 122.1(6) . . ?
N108 C20 C19 116.0(5) . . ?
C21 C20 C19 121.9(6) . . ?
C22 C21 C20 119.6(7) . . ?
C22 C21 H21 120.2 . . ?
C20 C21 H21 120.2 . . ?
C23 C22 C21 119.1(7) . . ?
C23 C22 H22 120.5 . . ?
C21 C22 H22 120.5 . . ?
C22 C23 C24 120.1(7) . . ?
C22 C23 H23 120.0 . . ?
C24 C23 H23 120.0 . . ?
N108 C24 C23 121.4(6) . . ?
N108 C24 H24 119.3 . . ?
C23 C24 H24 119.3 . . ?
C20 N108 C24 117.7(5) . . ?
C20 N108 Mn1 115.3(3) . . ?
C24 N108 Mn1 127.0(4) . . ?
N101 C26 C27 111.1(4) . . ?
N101 C26 H26A 109.4 . . ?
C27 C26 H26A 109.4 . . ?
N101 C26 H26B 109.4 . . ?
C27 C26 H26B 109.4 . . ?
H26A C26 H26B 108.0 . . ?
N118 C27 C26 111.8(4) . . ?
N118 C27 H27A 109.2 . . ?
C26 C27 H27A 109.2 . . ?
N118 C27 H27B 109.2 . . ?
C26 C27 H27B 109.2 . . ?
H27A C27 H27B 107.9 . . ?
C30 N118 C29 109.5(3) . . ?
C30 N118 C27 110.0(4) . . ?
C29 N118 C27 110.4(4) . . ?
C30 N118 Mn1 105.7(3) . . ?
C29 N118 Mn1 118.0(3) . . ?
C27 N118 Mn1 102.9(2) . . ?
N118 C29 H29A 109.5 . . ?
N118 C29 H29B 109.5 . . ?
H29A C29 H29B 109.5 . . ?
N118 C29 H29C 109.5 . . ?
H29A C29 H29C 109.5 . . ?
H29B C29 H29C 109.5 . . ?
N118 C30 C31 113.3(4) . . ?
N118 C30 H30A 108.9 . . ?
C31 C30 H30A 108.9 . . ?
N118 C30 H30B 108.9 . . ?
C31 C30 H30B 108.9 . . ?
H30A C30 H30B 107.7 . . ?
O129 C31 O128 124.9(4) . . ?
O129 C31 C30 117.2(4) . . ?
O128 C31 C30 117.8(5) . . ?
C31 O128 Mn1 117.2(3) . . ?
C31 O129 Mn2 126.8(3) . 2_766 ?
C35 O229 Mn1 109.9(3) . . ?
O228 C35 O229 123.2(4) . . ?
O228 C35 C37 118.6(4) . . ?
O229 C35 C37 118.1(4) . . ?
C35 O228 Mn2 118.9(3) . . ?
N218 C37 C35 112.9(4) . . ?
N218 C37 H37A 109.0 . . ?
C35 C37 H37A 109.0 . . ?
N218 C37 H37B 109.0 . . ?
C35 C37 H37B 109.0 . . ?
H37A C37 H37B 107.8 . . ?
C37 N218 C39 108.2(5) . . ?
C37 N218 C40A 134.0(9) . . ?
C39 N218 C40A 89.9(9) . . ?
C37 N218 C40B 102.3(6) . . ?
C39 N218 C40B 118.7(7) . . ?
C40A N218 C40B 35.2(7) . . ?
C37 N218 Mn2 107.7(3) . . ?
C39 N218 Mn2 114.6(3) . . ?
C40A N218 Mn2 101.8(7) . . ?
C40B N218 Mn2 104.2(4) . . ?
N218 C39 H39A 109.5 . . ?
N218 C39 H39B 109.5 . . ?
H39A C39 H39B 109.5 . . ?
N218 C39 H39C 109.5 . . ?
H39A C39 H39C 109.5 . . ?
H39B C39 H39C 109.5 . . ?
C41A C40A N218 107.5(18) . . ?
C41A C40A H40A 110.2 . . ?
N218 C40A H40A 110.2 . . ?
C41A C40A H40B 110.2 . . ?
N218 C40A H40B 110.2 . . ?
H40A C40A H40B 108.5 . . ?
C41B C40B N218 115.3(12) . . ?
C41B C40B H40C 108.4 . . ?
N218 C40B H40C 108.4 . . ?
C41B C40B H40D 108.4 . . ?
N218 C40B H40D 108.4 . . ?
H40C C40B H40D 107.5 . . ?
C40A C41A N201 107.2(12) . . ?
C40A C41A H41A 110.3 . . ?
N201 C41A H41A 110.3 . . ?
C40A C41A H41B 110.3 . . ?
N201 C41A H41B 110.3 . . ?
H41A C41A H41B 108.5 . . ?
C40B C41B N201 108.8(8) . . ?
C40B C41B H41C 109.9 . . ?
N201 C41B H41C 109.9 . . ?
C40B C41B H41D 109.9 . . ?
N201 C41B H41D 109.9 . . ?
H41C C41B H41D 108.3 . . ?
C43 N201 C50 110.3(5) . . ?
C43 N201 C41A 99.5(9) . . ?
C50 N201 C41A 127.1(14) . . ?
C43 N201 C41B 119.0(8) . . ?
C50 N201 C41B 103.1(6) . . ?
C41A N201 C41B 25.1(12) . . ?
C43 N201 Mn2 106.0(4) . . ?
C50 N201 Mn2 108.8(3) . . ?
C41A N201 Mn2 103.2(12) . . ?
C41B N201 Mn2 109.3(7) . . ?
N201 C43 C44 112.6(4) . . ?
N201 C43 H43A 109.1 . . ?
C44 C43 H43A 109.1 . . ?
N201 C43 H43B 109.1 . . ?
C44 C43 H43B 109.1 . . ?
H43A C43 H43B 107.8 . . ?
N215 C44 C45 122.4(6) . . ?
N215 C44 C43 116.9(5) . . ?
C45 C44 C43 120.7(6) . . ?
C44 C45 C46 117.6(7) . . ?
C44 C45 H45 121.2 . . ?
C46 C45 H45 121.2 . . ?
C47 C46 C45 120.4(7) . . ?
C47 C46 H46 119.8 . . ?
C45 C46 H46 119.8 . . ?
C46 C47 C48 118.4(7) . . ?
C46 C47 H47 120.8 . . ?
C48 C47 H47 120.8 . . ?
N215 C48 C47 122.5(6) . . ?
N215 C48 H48 118.7 . . ?
C47 C48 H48 118.7 . . ?
C44 N215 C48 118.5(5) . . ?
C44 N215 Mn2 114.7(3) . . ?
C48 N215 Mn2 124.6(4) . . ?
N201 C50 C51 111.7(5) . . ?
N201 C50 H50A 109.3 . . ?
C51 C50 H50A 109.3 . . ?
N201 C50 H50B 109.3 . . ?
C51 C50 H50B 109.3 . . ?
H50A C50 H50B 108.0 . . ?
N208 C51 C52 122.3(7) . . ?
N208 C51 C50 116.8(5) . . ?
C52 C51 C50 120.8(7) . . ?
C53 C52 C51 118.7(8) . . ?
C53 C52 H52 120.6 . . ?
C51 C52 H52 120.6 . . ?
C54 C53 C52 121.0(7) . . ?
C54 C53 H53 119.5 . . ?
C52 C53 H53 119.5 . . ?
C53 C54 C55 117.6(7) . . ?
C53 C54 H54 121.2 . . ?
C55 C54 H54 121.2 . . ?
N208 C55 C54 123.1(7) . . ?
N208 C55 H55 118.4 . . ?
C54 C55 H55 118.4 . . ?
C55 N208 C51 117.2(5) . . ?
C55 N208 Mn2 125.9(4) . . ?
C51 N208 Mn2 116.9(4) . . ?

loop_
_geom_bond_atom_site_label_1
_geom_bond_atom_site_label_2
_geom_bond_distance
_geom_bond_site_symmetry_2
_geom_bond_publ_flag
Cl1 O4 1.373(5) . ?
Cl1 O2 1.378(7) . ?
Cl1 O1 1.393(5) . ?
Cl1 O3 1.413(5) . ?
Cl2 O6 1.379(6) . ?
Cl2 O7 1.408(5) . ?
Cl2 O8 1.410(7) . ?
Cl2 O5 1.412(6) . ?
Mn1 O229 2.124(3) . ?
Mn1 O128 2.226(4) . ?
Mn1 N115 2.258(3) . ?
Mn1 N101 2.306(4) . ?
Mn1 N108 2.323(5) . ?
Mn1 N118 2.337(4) . ?
Mn2 O129 2.097(3) 2_766 ?
Mn2 O228 2.186(3) . ?
Mn2 N215 2.254(4) . ?
Mn2 N208 2.265(5) . ?
Mn2 N201 2.324(4) . ?
Mn2 N218 2.332(4) . ?
N115 C12 1.336(6) . ?
N115 C16 1.340(6) . ?
C12 C13 1.388(6) . ?
C12 H12 0.9300 . ?
C13 C14 1.372(7) . ?
C13 H13 0.9300 . ?
C14 C15 1.359(7) . ?
C14 H14 0.9300 . ?
C15 C16 1.379(6) . ?
C15 H15 0.9300 . ?
C16 C17 1.499(7) . ?
C17 N101 1.482(6) . ?
C17 H17A 0.9700 . ?
C17 H17B 0.9700 . ?
N101 C19 1.470(7) . ?
N101 C26 1.491(6) . ?
C19 C20 1.493(8) . ?
C19 H19A 0.9700 . ?
C19 H19B 0.9700 . ?
C20 N108 1.347(7) . ?
C20 C21 1.383(9) . ?
C21 C22 1.369(11) . ?
C21 H21 0.9300 . ?
C22 C23 1.350(11) . ?
C22 H22 0.9300 . ?
C23 C24 1.392(10) . ?
C23 H23 0.9300 . ?
C24 N108 1.355(7) . ?
C24 H24 0.9300 . ?
C26 C27 1.508(7) . ?
C26 H26A 0.9700 . ?
C26 H26B 0.9700 . ?
C27 N118 1.489(6) . ?
C27 H27A 0.9700 . ?
C27 H27B 0.9700 . ?
N118 C30 1.463(6) . ?
N118 C29 1.477(6) . ?
C29 H29A 0.9600 . ?
C29 H29B 0.9600 . ?
C29 H29C 0.9600 . ?
C30 C31 1.519(6) . ?
C30 H30A 0.9700 . ?
C30 H30B 0.9700 . ?
C31 O129 1.254(6) . ?
C31 O128 1.259(6) . ?
O129 Mn2 2.097(3) 2_766 ?
O229 C35 1.256(6) . ?
C35 O228 1.250(6) . ?
C35 C37 1.508(7) . ?
C37 N218 1.436(7) . ?
C37 H37A 0.9700 . ?
C37 H37B 0.9700 . ?
N218 C39 1.452(7) . ?
N218 C40A 1.498(11) . ?
N218 C40B 1.522(8) . ?
C39 H39A 0.9600 . ?
C39 H39B 0.9600 . ?
C39 H39C 0.9600 . ?
C40A C41A 1.490(15) . ?
C40A H40A 0.9700 . ?
C40A H40B 0.9700 . ?
C40B C41B 1.495(12) . ?
C40B H40C 0.9700 . ?
C40B H40D 0.9700 . ?
C41A N201 1.519(11) . ?
C41A H41A 0.9700 . ?
C41A H41B 0.9700 . ?
C41B N201 1.519(8) . ?
C41B H41C 0.9700 . ?
C41B H41D 0.9700 . ?
N201 C43 1.462(7) . ?
N201 C50 1.468(8) . ?
C43 C44 1.519(8) . ?
C43 H43A 0.9700 . ?
C43 H43B 0.9700 . ?
C44 N215 1.332(7) . ?
C44 C45 1.368(8) . ?
C45 C46 1.405(11) . ?
C45 H45 0.9300 . ?
C46 C47 1.344(11) . ?
C46 H46 0.9300 . ?
C47 C48 1.375(9) . ?
C47 H47 0.9300 . ?
C48 N215 1.344(7) . ?
C48 H48 0.9300 . ?
C50 C51 1.507(9) . ?
C50 H50A 0.9700 . ?
C50 H50B 0.9700 . ?
C51 N208 1.342(8) . ?
C51 C52 1.381(9) . ?
C52 C53 1.354(10) . ?
C52 H52 0.9300 . ?
C53 C54 1.346(10) . ?
C53 H53 0.9300 . ?
C54 C55 1.395(8) . ?
C54 H54 0.9300 . ?
C55 N208 1.337(7) . ?
C55 H55 0.9300 . ?
O1AQ O2AQ 1.65(3) 1_545 ?
O2AQ O1AQ 1.65(3) 1_565 ?

loop_
_geom_torsion_atom_site_label_1
_geom_torsion_atom_site_label_2
_geom_torsion_atom_site_label_3
_geom_torsion_atom_site_label_4
_geom_torsion
_geom_torsion_site_symmetry_1
_geom_torsion_site_symmetry_2
_geom_torsion_site_symmetry_3
_geom_torsion_site_symmetry_4
_geom_torsion_publ_flag
O229 Mn1 N115 C12 1.5(4) . . . . ?
O128 Mn1 N115 C12 -85.7(4) . . . . ?
N101 Mn1 N115 C12 167.5(4) . . . . ?
N108 Mn1 N115 C12 105.9(4) . . . . ?
N118 Mn1 N115 C12 -139.4(4) . . . . ?
O229 Mn1 N115 C16 176.7(3) . . . . ?
O128 Mn1 N115 C16 89.5(4) . . . . ?
N101 Mn1 N115 C16 -17.2(3) . . . . ?
N108 Mn1 N115 C16 -78.9(4) . . . . ?
N118 Mn1 N115 C16 35.9(4) . . . . ?
C16 N115 C12 C13 1.0(7) . . . . ?
Mn1 N115 C12 C13 176.1(4) . . . . ?
N115 C12 C13 C14 1.4(8) . . . . ?
C12 C13 C14 C15 -1.7(9) . . . . ?
C13 C14 C15 C16 -0.2(9) . . . . ?
C12 N115 C16 C15 -3.0(8) . . . . ?
Mn1 N115 C16 C15 -178.5(4) . . . . ?
C12 N115 C16 C17 174.9(5) . . . . ?
Mn1 N115 C16 C17 -0.7(6) . . . . ?
C14 C15 C16 N115 2.6(9) . . . . ?
C14 C15 C16 C17 -175.1(6) . . . . ?
N115 C16 C17 N101 29.7(7) . . . . ?
C15 C16 C17 N101 -152.5(5) . . . . ?
C16 C17 N101 C19 75.0(5) . . . . ?
C16 C17 N101 C26 -160.0(4) . . . . ?
C16 C17 N101 Mn1 -41.7(5) . . . . ?
O229 Mn1 N101 C19 50.5(6) . . . . ?
O128 Mn1 N101 C19 -163.6(3) . . . . ?
N115 Mn1 N101 C19 -87.4(3) . . . . ?
N108 Mn1 N101 C19 33.7(3) . . . . ?
N118 Mn1 N101 C19 126.9(3) . . . . ?
O229 Mn1 N101 C17 168.8(4) . . . . ?
O128 Mn1 N101 C17 -45.3(3) . . . . ?
N115 Mn1 N101 C17 30.8(3) . . . . ?
N108 Mn1 N101 C17 151.9(3) . . . . ?
N118 Mn1 N101 C17 -114.8(3) . . . . ?
O229 Mn1 N101 C26 -70.2(6) . . . . ?
O128 Mn1 N101 C26 75.7(3) . . . . ?
N115 Mn1 N101 C26 151.8(3) . . . . ?
N108 Mn1 N101 C26 -87.1(3) . . . . ?
N118 Mn1 N101 C26 6.2(3) . . . . ?
C17 N101 C19 C20 -162.0(4) . . . . ?
C26 N101 C19 C20 72.8(5) . . . . ?
Mn1 N101 C19 C20 -45.4(5) . . . . ?
N101 C19 C20 N108 30.4(6) . . . . ?
N101 C19 C20 C21 -151.2(5) . . . . ?
N108 C20 C21 C22 -1.3(10) . . . . ?
C19 C20 C21 C22 -179.6(6) . . . . ?
C20 C21 C22 C23 -0.6(12) . . . . ?
C21 C22 C23 C24 1.0(12) . . . . ?
C22 C23 C24 N108 0.5(11) . . . . ?
C21 C20 N108 C24 2.8(8) . . . . ?
C19 C20 N108 C24 -178.9(5) . . . . ?
C21 C20 N108 Mn1 -177.2(5) . . . . ?
C19 C20 N108 Mn1 1.1(6) . . . . ?
C23 C24 N108 C20 -2.4(8) . . . . ?
C23 C24 N108 Mn1 177.6(4) . . . . ?
O229 Mn1 N108 C20 165.6(4) . . . . ?
O128 Mn1 N108 C20 -95.6(6) . . . . ?
N115 Mn1 N108 C20 42.9(4) . . . . ?
N101 Mn1 N108 C20 -19.6(3) . . . . ?
N118 Mn1 N108 C20 -98.1(4) . . . . ?
O229 Mn1 N108 C24 -14.5(4) . . . . ?
O128 Mn1 N108 C24 84.4(6) . . . . ?
N115 Mn1 N108 C24 -137.1(4) . . . . ?
N101 Mn1 N108 C24 160.3(5) . . . . ?
N118 Mn1 N108 C24 81.8(4) . . . . ?
C19 N101 C26 C27 -152.9(4) . . . . ?
C17 N101 C26 C27 83.1(5) . . . . ?
Mn1 N101 C26 C27 -34.8(5) . . . . ?
N101 C26 C27 N118 60.6(5) . . . . ?
C26 C27 N118 C30 -162.0(4) . . . . ?
C26 C27 N118 C29 77.0(5) . . . . ?
C26 C27 N118 Mn1 -49.7(4) . . . . ?
O229 Mn1 N118 C30 -60.1(3) . . . . ?
O128 Mn1 N118 C30 30.1(3) . . . . ?
N115 Mn1 N118 C30 86.4(3) . . . . ?
N101 Mn1 N118 C30 137.7(3) . . . . ?
N108 Mn1 N118 C30 -150.7(3) . . . . ?
O229 Mn1 N118 C29 62.7(3) . . . . ?
O128 Mn1 N118 C29 152.9(3) . . . . ?
N115 Mn1 N118 C29 -150.8(3) . . . . ?
N101 Mn1 N118 C29 -99.5(3) . . . . ?
N108 Mn1 N118 C29 -27.9(3) . . . . ?
O229 Mn1 N118 C27 -175.5(3) . . . . ?
O128 Mn1 N118 C27 -85.3(3) . . . . ?
N115 Mn1 N118 C27 -29.0(4) . . . . ?
N101 Mn1 N118 C27 22.3(3) . . . . ?
N108 Mn1 N118 C27 93.9(3) . . . . ?
C29 N118 C30 C31 -162.6(4) . . . . ?
C27 N118 C30 C31 75.9(5) . . . . ?
Mn1 N118 C30 C31 -34.5(5) . . . . ?
N118 C30 C31 O129 -164.7(4) . . . . ?
N118 C30 C31 O128 16.9(7) . . . . ?
O129 C31 O128 Mn1 -165.2(4) . . . . ?
C30 C31 O128 Mn1 13.0(6) . . . . ?
O229 Mn1 O128 C31 71.3(3) . . . . ?
N115 Mn1 O128 C31 -169.0(4) . . . . ?
N101 Mn1 O128 C31 -98.6(3) . . . . ?
N108 Mn1 O128 C31 -27.4(7) . . . . ?
N118 Mn1 O128 C31 -24.7(3) . . . . ?
O128 C31 O129 Mn2 -7.9(7) . . . 2_766 ?
C30 C31 O129 Mn2 173.9(3) . . . 2_766 ?
O128 Mn1 O229 C35 121.8(4) . . . . ?
N115 Mn1 O229 C35 41.1(4) . . . . ?
N101 Mn1 O229 C35 -91.3(5) . . . . ?
N108 Mn1 O229 C35 -75.3(4) . . . . ?
N118 Mn1 O229 C35 -165.0(4) . . . . ?
Mn1 O229 C35 O228 0.1(6) . . . . ?
Mn1 O229 C35 C37 -178.1(4) . . . . ?
O229 C35 O228 Mn2 -174.4(4) . . . . ?
C37 C35 O228 Mn2 3.8(6) . . . . ?
O129 Mn2 O228 C35 99.7(4) 2_766 . . . ?
N215 Mn2 O228 C35 -164.1(4) . . . . ?
N208 Mn2 O228 C35 -44.2(8) . . . . ?
N201 Mn2 O228 C35 -92.1(4) . . . . ?
N218 Mn2 O228 C35 -15.7(4) . . . . ?
O228 C35 C37 N218 19.8(7) . . . . ?
O229 C35 C37 N218 -162.0(5) . . . . ?
C35 C37 N218 C39 -154.5(5) . . . . ?
C35 C37 N218 C40A 97.2(10) . . . . ?
C35 C37 N218 C40B 79.4(6) . . . . ?
C35 C37 N218 Mn2 -30.1(6) . . . . ?
O129 Mn2 N218 C37 -73.9(4) 2_766 . . . ?
O228 Mn2 N218 C37 24.0(4) . . . . ?
N215 Mn2 N218 C37 80.8(4) . . . . ?
N208 Mn2 N218 C37 -163.3(4) . . . . ?
N201 Mn2 N218 C37 124.0(4) . . . . ?
O129 Mn2 N218 C39 46.6(5) 2_766 . . . ?
O228 Mn2 N218 C39 144.5(5) . . . . ?
N215 Mn2 N218 C39 -158.7(5) . . . . ?
N208 Mn2 N218 C39 -42.9(5) . . . . ?
N201 Mn2 N218 C39 -115.5(5) . . . . ?
O129 Mn2 N218 C40A 141.9(9) 2_766 . . . ?
O228 Mn2 N218 C40A -120.2(9) . . . . ?
N215 Mn2 N218 C40A -63.4(9) . . . . ?
N208 Mn2 N218 C40A 52.5(9) . . . . ?
N201 Mn2 N218 C40A -20.2(9) . . . . ?
O129 Mn2 N218 C40B 177.9(6) 2_766 . . . ?
O228 Mn2 N218 C40B -84.2(6) . . . . ?
N215 Mn2 N218 C40B -27.3(6) . . . . ?
N208 Mn2 N218 C40B 88.5(6) . . . . ?
N201 Mn2 N218 C40B 15.9(6) . . . . ?
C37 N218 C40A C41A -74.8(16) . . . . ?
C39 N218 C40A C41A 169.6(13) . . . . ?
C40B N218 C40A C41A -43.7(11) . . . . ?
Mn2 N218 C40A C41A 54.4(14) . . . . ?
C37 N218 C40B C41B -156.4(10) . . . . ?
C39 N218 C40B C41B 84.6(11) . . . . ?
C40A N218 C40B C41B 46.0(13) . . . . ?
Mn2 N218 C40B C41B -44.3(12) . . . . ?
N218 C40A C41A N201 -74(3) . . . . ?
N218 C40B C41B N201 57.0(18) . . . . ?
C40A C41A N201 C43 157.8(19) . . . . ?
C40A C41A N201 C50 -78(3) . . . . ?
C40A C41A N201 C41B -59(2) . . . . ?
C40A C41A N201 Mn2 49(2) . . . . ?
C40B C41B N201 C43 85.2(15) . . . . ?
C40B C41B N201 C50 -152.3(13) . . . . ?
C40B C41B N201 C41A 43(3) . . . . ?
C40B C41B N201 Mn2 -36.7(16) . . . . ?
O129 Mn2 N201 C43 103.8(5) 2_766 . . . ?
O228 Mn2 N201 C43 -46.8(3) . . . . ?
N215 Mn2 N201 C43 35.0(3) . . . . ?
N208 Mn2 N201 C43 145.2(4) . . . . ?
N218 Mn2 N201 C43 -118.6(3) . . . . ?
O129 Mn2 N201 C50 -14.8(6) 2_766 . . . ?
O228 Mn2 N201 C50 -165.4(3) . . . . ?
N215 Mn2 N201 C50 -83.7(4) . . . . ?
N208 Mn2 N201 C50 26.6(3) . . . . ?
N218 Mn2 N201 C50 122.8(4) . . . . ?
O129 Mn2 N201 C41A -152.1(11) 2_766 . . . ?
O228 Mn2 N201 C41A 57.3(11) . . . . ?
N215 Mn2 N201 C41A 139.1(11) . . . . ?
N208 Mn2 N201 C41A -110.7(11) . . . . ?
N218 Mn2 N201 C41A -14.5(11) . . . . ?
O129 Mn2 N201 C41B -126.8(7) 2_766 . . . ?
O228 Mn2 N201 C41B 82.7(7) . . . . ?
N215 Mn2 N201 C41B 164.4(7) . . . . ?
N208 Mn2 N201 C41B -85.3(7) . . . . ?
N218 Mn2 N201 C41B 10.9(7) . . . . ?
C50 N201 C43 C44 77.8(6) . . . . ?
C41A N201 C43 C44 -146.7(14) . . . . ?
C41B N201 C43 C44 -163.4(7) . . . . ?
Mn2 N201 C43 C44 -39.9(5) . . . . ?
N201 C43 C44 N215 19.1(7) . . . . ?
N201 C43 C44 C45 -161.7(6) . . . . ?
N215 C44 C45 C46 2.7(9) . . . . ?
C43 C44 C45 C46 -176.5(6) . . . . ?
C44 C45 C46 C47 -3.5(11) . . . . ?
C45 C46 C47 C48 2.5(11) . . . . ?
C46 C47 C48 N215 -0.6(10) . . . . ?
C45 C44 N215 C48 -0.9(8) . . . . ?
C43 C44 N215 C48 178.3(5) . . . . ?
C45 C44 N215 Mn2 -164.9(5) . . . . ?
C43 C44 N215 Mn2 14.3(6) . . . . ?
C47 C48 N215 C44 -0.2(8) . . . . ?
C47 C48 N215 Mn2 162.1(5) . . . . ?
O129 Mn2 N215 C44 174.7(4) 2_766 . . . ?
O228 Mn2 N215 C44 70.9(4) . . . . ?
N208 Mn2 N215 C44 -95.3(4) . . . . ?
N201 Mn2 N215 C44 -27.6(4) . . . . ?
N218 Mn2 N215 C44 17.1(5) . . . . ?
O129 Mn2 N215 C48 11.9(4) 2_766 . . . ?
O228 Mn2 N215 C48 -91.9(4) . . . . ?
N208 Mn2 N215 C48 101.9(4) . . . . ?
N201 Mn2 N215 C48 169.6(4) . . . . ?
N218 Mn2 N215 C48 -145.8(4) . . . . ?
C43 N201 C50 C51 -154.4(5) . . . . ?
C41A N201 C50 C51 85.7(12) . . . . ?
C41B N201 C50 C51 77.5(9) . . . . ?
Mn2 N201 C50 C51 -38.5(5) . . . . ?
N201 C50 C51 N208 31.1(6) . . . . ?
N201 C50 C51 C52 -152.2(5) . . . . ?
N208 C51 C52 C53 -0.2(9) . . . . ?
C50 C51 C52 C53 -176.6(6) . . . . ?
C51 C52 C53 C54 0.4(11) . . . . ?
C52 C53 C54 C55 -0.9(10) . . . . ?
C53 C54 C55 N208 1.3(8) . . . . ?
C54 C55 N208 C51 -1.1(7) . . . . ?
C54 C55 N208 Mn2 -177.3(4) . . . . ?
C52 C51 N208 C55 0.5(7) . . . . ?
C50 C51 N208 C55 177.1(5) . . . . ?
C52 C51 N208 Mn2 177.1(5) . . . . ?
C50 C51 N208 Mn2 -6.4(6) . . . . ?
O129 Mn2 N208 C55 -30.6(4) 2_766 . . . ?
O228 Mn2 N208 C55 114.5(6) . . . . ?
N215 Mn2 N208 C55 -127.9(4) . . . . ?
N201 Mn2 N208 C55 164.9(4) . . . . ?
N218 Mn2 N208 C55 87.3(4) . . . . ?
O129 Mn2 N208 C51 153.1(4) 2_766 . . . ?
O228 Mn2 N208 C51 -61.8(7) . . . . ?
N215 Mn2 N208 C51 55.8(4) . . . . ?
N201 Mn2 N208 C51 -11.4(3) . . . . ?
N218 Mn2 N208 C51 -89.0(4) . . . . ?
